data_7716385
loop_
_publ_author_name
'Ogungbade, Taofeek'
'Uland, Charles'
'Li, Longji'
'Wang, Luhan'
'Pansuria, Kareena'
'Relva, Carolina'
'Barn, Gregory'
'Kaur, Simrat Jeet'
'Norris, Paulin'
'Yan, Bangbo'

_publ_section_title
;
 Carbonic anhydrase-mimicking metal-organic frameworks built from amino
 acid and cadmium ions.
;
_journal_issue 27
_journal_name_full 'Dalton transactions (Cambridge, England : 2003)'
_journal_page_first 11228
_journal_page_last 11231
_journal_paper_doi 10.1039/d4dt01456a
_journal_volume 53
_journal_year 2024
_chemical_absolute_configuration rmad
_chemical_formula_sum 'C6 H7 Cd N3 O2'
_chemical_formula_weight 265.55
_space_group_crystal_system orthorhombic
_space_group_IT_number 19
_space_group_name_Hall 'P 2ac 2ab'
_space_group_name_H-M_alt 'P 21 21 21'
_atom_sites_solution_hydrogens mixed
_audit_block_doi 10.5517/ccdc.csd.cc28kkr5
_audit_creation_method SHELXL-2019/3
_audit_update_record
;
2024-05-15 deposited with the CCDC.	2024-06-17 downloaded from the CCDC.
;
_cell_angle_alpha 90
_cell_angle_beta 90
_cell_angle_gamma 90
_cell_formula_units_Z 4
_cell_length_a 7.7921(8)
_cell_length_b 8.5071(5)
_cell_length_c 11.2218(8)
_cell_measurement_reflns_used 501
_cell_measurement_temperature 296(2)
_cell_measurement_theta_max 24.08
_cell_measurement_theta_min 3.00
_cell_volume 743.87(10)
_computing_cell_refinement 'Bruker SAINT'
_computing_data_collection 'Bruker APEX2'
_computing_data_reduction 'Bruker SAINT'
_computing_molecular_graphics 'Bruker SHELXTL'
_computing_publication_material 'Bruker SHELXTL'
_computing_structure_refinement 'SHELXL-2019/2 (Sheldrick, 2019)'
_computing_structure_solution 'SHELXT 2014/5 (Sheldrick, 2014)'
_diffrn_ambient_temperature 296(2)
_diffrn_measured_fraction_theta_full 1.000
_diffrn_measured_fraction_theta_max 1.000
_diffrn_measurement_device_type 'Bruker APEX-II CCD'
_diffrn_measurement_method '\f and \w scans'
_diffrn_radiation_type MoK\a
_diffrn_radiation_wavelength 0.71073
_diffrn_reflns_av_R_equivalents 0.0186
_diffrn_reflns_av_unetI/netI 0.0098
_diffrn_reflns_Laue_measured_fraction_full 1.000
_diffrn_reflns_Laue_measured_fraction_max 1.000
_diffrn_reflns_limit_h_max 10
_diffrn_reflns_limit_h_min -10
_diffrn_reflns_limit_k_max 11
_diffrn_reflns_limit_k_min -11
_diffrn_reflns_limit_l_max 14
_diffrn_reflns_limit_l_min -14
_diffrn_reflns_number 15843
_diffrn_reflns_point_group_measured_fraction_full 0.999
_diffrn_reflns_point_group_measured_fraction_max 0.999
_diffrn_reflns_theta_full 25.242
_diffrn_reflns_theta_max 27.492
_diffrn_reflns_theta_min 3.005
_exptl_absorpt_coefficient_mu 2.891
_exptl_absorpt_correction_type multi-scan
_exptl_crystal_colour colourless
_exptl_crystal_density_diffrn 2.371
_exptl_crystal_description plate
_exptl_crystal_F_000 512
_exptl_crystal_size_max 0.150
_exptl_crystal_size_mid 0.130
_exptl_crystal_size_min 0.040
_exptl_transmission_factor_max 0.8931
_exptl_transmission_factor_min 0.6709
_refine_diff_density_max 0.209
_refine_diff_density_min -0.248
_refine_diff_density_rms 0.044
_refine_ls_abs_structure_details
; 
 Flack x determined using 694 quotients [(I+)-(I-)]/[(I+)+(I-)] 
 (Parsons, Flack and Wagner, Acta Cryst. B69 (2013) 249-259). 
;
_refine_ls_abs_structure_Flack 0.013(8)
_refine_ls_extinction_method none
_refine_ls_goodness_of_fit_ref 1.533
_refine_ls_hydrogen_treatment mixed
_refine_ls_matrix_type full
_refine_ls_number_parameters 117
_refine_ls_number_reflns 1707
_refine_ls_number_restraints 0
_refine_ls_restrained_S_all 1.533
_refine_ls_R_factor_all 0.0093
_refine_ls_R_factor_gt 0.0093
_refine_ls_shift/su_max 0.000
_refine_ls_shift/su_mean 0.000
_refine_ls_structure_factor_coef Fsqd
_refine_ls_weighting_details 'w=1/[\s^2^(Fo^2^)+(0.0125P)^2^] where P=(Fo^2^+2Fc^2^)/3'
_refine_ls_weighting_scheme calc
_refine_ls_wR_factor_gt 0.0271
_refine_ls_wR_factor_ref 0.0272
_reflns_Friedel_coverage 0.690
_reflns_Friedel_fraction_full 0.998
_reflns_Friedel_fraction_max 0.999
_reflns_number_gt 1704
_reflns_number_total 1707
_reflns_threshold_expression 'I > 2\s(I)'
_cod_data_source_file d4dt01456a2.cif
_cod_data_source_block sk2019040508_0m_a
_cod_depositor_comments 'Adding full bibliography for 7716385--7716386.cif.'
_cod_database_code 7716385
_shelx_shelxl_version_number 2019/3
_shelx_space_group_comment
; 
The symmetry employed for this shelxl refinement is uniquely defined 
by the following loop, which should always be used as a source of 
symmetry information in preference to the above space-group names. 
They are only intended as comments. 
;
_shelx_estimated_absorpt_t_min 0.671
_shelx_estimated_absorpt_t_max 0.893

loop_
_space_group_symop_operation_xyz
'x, y, z'
'-x+1/2, -y, z+1/2'
'-x, y+1/2, -z+1/2'
'x+1/2, -y+1/2, -z'

loop_
_atom_site_label
_atom_site_type_symbol
_atom_site_fract_x
_atom_site_fract_y
_atom_site_fract_z
_atom_site_U_iso_or_equiv
_atom_site_adp_type
_atom_site_occupancy
_atom_site_site_symmetry_order
_atom_site_calc_flag
_atom_site_refinement_flags_posn
_atom_site_refinement_flags_adp
_atom_site_refinement_flags_occupancy
_atom_site_disorder_assembly
_atom_site_disorder_group
Cd1 Cd 0.11267(2) 0.38249(2) 0.07538(2) 0.02142(5) Uani 1 1 d . . . . .
C1 C 0.2576(3) 0.4978(3) 0.32381(18) 0.0232(4) Uani 1 1 d . . . . .
H009 H 0.161610 0.561625 0.333066 0.028 Uiso 1 1 calc R U . . .
C2 C 0.4978(2) 0.3793(2) 0.35917(16) 0.0201(4) Uani 1 1 d . . . . .
C3 C 0.4413(3) 0.3383(3) 0.24804(18) 0.0285(5) Uani 1 1 d . . . . .
H00D H 0.497346 0.270751 0.195789 0.034 Uiso 1 1 calc R U . . .
C4 C 0.6518(3) 0.3175(2) 0.42527(19) 0.0272(4) Uani 1 1 d . . . . .
H00A H 0.744483 0.303838 0.368470 0.033 Uiso 1 1 calc R U . . .
H00B H 0.623486 0.214381 0.456416 0.033 Uiso 1 1 calc R U . . .
C5 C 0.7187(3) 0.4185(2) 0.52859(18) 0.0229(4) Uani 1 1 d . . . . .
H00C H 0.826013 0.371627 0.557022 0.028 Uiso 1 1 calc R U . . .
C6 C 0.7576(3) 0.5861(2) 0.48718(19) 0.0233(4) Uani 1 1 d . . . . .
N1 N 0.2885(2) 0.4133(2) 0.22618(16) 0.0273(4) Uani 1 1 d . . . . .
N2 N 0.3789(2) 0.48122(18) 0.40702(13) 0.0217(3) Uani 1 1 d . . . . .
N3 N 0.5963(3) 0.4199(2) 0.62853(17) 0.0312(4) Uani 1 1 d . . . . .
O1 O 0.8737(2) 0.60374(19) 0.41242(16) 0.0367(4) Uani 1 1 d . . . . .
O2 O 0.6753(2) 0.69798(17) 0.53154(14) 0.0314(3) Uani 1 1 d . . . . .
H1N H 0.650(4) 0.445(3) 0.689(3) 0.040(8) Uiso 1 1 d . . . . .
H2N H 0.560(4) 0.329(4) 0.643(3) 0.050(10) Uiso 1 1 d . . . . .

loop_
_atom_site_aniso_label
_atom_site_aniso_U_11
_atom_site_aniso_U_22
_atom_site_aniso_U_33
_atom_site_aniso_U_23
_atom_site_aniso_U_13
_atom_site_aniso_U_12
Cd1 0.02351(8) 0.02489(8) 0.01586(7) 0.00181(5) -0.00289(4) 0.00073(5)
C1 0.0216(10) 0.0266(9) 0.0214(8) -0.0031(7) -0.0024(7) 0.0039(7)
C2 0.0193(8) 0.0189(9) 0.0222(9) -0.0017(7) -0.0003(7) 0.0012(8)
C3 0.0298(11) 0.0327(10) 0.0229(10) -0.0082(8) -0.0017(8) 0.0085(9)
C4 0.0256(10) 0.0207(8) 0.0353(10) -0.0049(8) -0.0065(9) 0.0061(7)
C5 0.0195(10) 0.0239(10) 0.0255(9) 0.0037(7) -0.0051(7) 0.0032(8)
C6 0.0185(9) 0.0262(10) 0.0251(10) 0.0018(7) -0.0069(7) -0.0026(8)
N1 0.0293(9) 0.0316(9) 0.0210(8) -0.0067(7) -0.0057(7) 0.0066(7)
N2 0.0211(8) 0.0235(7) 0.0205(7) -0.0034(6) -0.0022(7) 0.0044(7)
N3 0.0339(11) 0.0367(10) 0.0231(9) 0.0103(7) -0.0010(8) 0.0027(9)
O1 0.0256(9) 0.0363(9) 0.0482(10) 0.0033(7) 0.0100(7) -0.0015(8)
O2 0.0350(9) 0.0209(7) 0.0384(8) -0.0048(6) 0.0047(7) -0.0022(7)

loop_
_atom_type_symbol
_atom_type_description
_atom_type_scat_dispersion_real
_atom_type_scat_dispersion_imag
_atom_type_scat_source
C C 0.0033 0.0016 'International Tables Vol C Tables 4.2.6.8 and 6.1.1.4'
H H 0.0000 0.0000 'International Tables Vol C Tables 4.2.6.8 and 6.1.1.4'
N N 0.0061 0.0033 'International Tables Vol C Tables 4.2.6.8 and 6.1.1.4'
O O 0.0106 0.0060 'International Tables Vol C Tables 4.2.6.8 and 6.1.1.4'
Cd Cd -0.8075 1.2024 'International Tables Vol C Tables 4.2.6.8 and 6.1.1.4'

loop_
_geom_angle_atom_site_label_1
_geom_angle_atom_site_label_2
_geom_angle_atom_site_label_3
_geom_angle
_geom_angle_site_symmetry_1
_geom_angle_site_symmetry_3
_geom_angle_publ_flag
N1 Cd1 N2 125.20(7) . 2_564 ?
N1 Cd1 O1 92.68(6) . 3_645 ?
N2 Cd1 O1 124.69(6) 2_564 3_645 ?
N1 Cd1 O2 141.02(6) . 2_564 ?
N2 Cd1 O2 90.12(6) 2_564 2_564 ?
O1 Cd1 O2 76.63(5) 3_645 2_564 ?
N1 Cd1 N3 98.49(7) . 2_564 ?
N2 Cd1 N3 82.32(7) 2_564 2_564 ?
O1 Cd1 N3 135.24(7) 3_645 2_564 ?
O2 Cd1 N3 67.57(7) 2_564 2_564 ?
N1 Cd1 O2 91.79(6) . 3_645 ?
N2 Cd1 O2 84.42(5) 2_564 3_645 ?
O1 Cd1 O2 52.44(5) 3_645 3_645 ?
O2 Cd1 O2 109.32(2) 2_564 3_645 ?
N3 Cd1 O2 166.35(6) 2_564 3_645 ?
N1 C1 N2 112.9(2) . . ?
N1 C1 H009 123.5 . . ?
N2 C1 H009 123.5 . . ?
C3 C2 N2 107.43(17) . . ?
C3 C2 C4 128.09(18) . . ?
N2 C2 C4 124.30(17) . . ?
C2 C3 N1 108.89(18) . . ?
C2 C3 H00D 125.6 . . ?
N1 C3 H00D 125.6 . . ?
C2 C4 C5 116.59(16) . . ?
C2 C4 H00A 108.1 . . ?
C5 C4 H00A 108.1 . . ?
C2 C4 H00B 108.1 . . ?
C5 C4 H00B 108.1 . . ?
H00A C4 H00B 107.3 . . ?
N3 C5 C6 110.62(16) . . ?
N3 C5 C4 111.14(18) . . ?
C6 C5 C4 111.07(17) . . ?
N3 C5 H00C 108.0 . . ?
C6 C5 H00C 108.0 . . ?
C4 C5 H00C 108.0 . . ?
O1 C6 O2 123.3(2) . . ?
O1 C6 C5 117.53(19) . . ?
O2 C6 C5 119.10(18) . . ?
C1 N1 C3 105.11(18) . . ?
C1 N1 Cd1 125.86(15) . . ?
C3 N1 Cd1 128.64(14) . . ?
C1 N2 C2 105.64(16) . . ?
C1 N2 Cd1 124.13(14) . 2_565 ?
C2 N2 Cd1 129.89(13) . 2_565 ?
C5 N3 Cd1 104.73(12) . 2_565 ?
C5 N3 H1N 108(2) . . ?
Cd1 N3 H1N 111(2) 2_565 . ?
C5 N3 H2N 111(2) . . ?
Cd1 N3 H2N 117(2) 2_565 . ?
H1N N3 H2N 105(3) . . ?
C6 O1 Cd1 96.57(13) . 3_655 ?
C6 O2 Cd1 110.15(13) . 2_565 ?
C6 O2 Cd1 87.09(13) . 3_655 ?
Cd1 O2 Cd1 150.49(8) 2_565 3_655 ?

loop_
_geom_bond_atom_site_label_1
_geom_bond_atom_site_label_2
_geom_bond_distance
_geom_bond_site_symmetry_2
_geom_bond_publ_flag
Cd1 N1 2.1931(17) . ?
Cd1 N2 2.2177(15) 2_564 ?
Cd1 O1 2.3777(16) 3_645 ?
Cd1 O2 2.3967(17) 2_564 ?
Cd1 N3 2.415(2) 2_564 ?
Cd1 O2 2.5757(16) 3_645 ?
C1 N1 1.333(3) . ?
C1 N2 1.336(3) . ?
C1 H009 0.9300 . ?
C2 C3 1.367(3) . ?
C2 N2 1.378(2) . ?
C2 C4 1.506(3) . ?
C3 N1 1.373(3) . ?
C3 H00D 0.9300 . ?
C4 C5 1.534(3) . ?
C4 H00A 0.9700 . ?
C4 H00B 0.9700 . ?
C5 N3 1.472(3) . ?
C5 C6 1.530(3) . ?
C5 H00C 0.9800 . ?
C6 O1 1.243(3) . ?
C6 O2 1.252(3) . ?
N3 H1N 0.82(3) . ?
N3 H2N 0.84(3) . ?
